data_7712290
loop_
_publ_author_name
'Hay, Moya A.'
'Gable, Robert W.'
'Boskovic, Colette'

_publ_section_title
;
 Modulating the electronic properties of divalent lanthanoid complexes
 with subtle ligand tuning
;
_journal_name_full 'Dalton Transactions'
_journal_paper_doi 10.1039/D2DT03782C
_journal_year 2023
_chemical_formula_moiety 'C36 H36 Eu N8, 2(C24 H20 B)'
_chemical_formula_sum 'C84 H76 B2 Eu N8'
_chemical_formula_weight 1371.10
_space_group_crystal_system monoclinic
_space_group_IT_number 14
_space_group_name_Hall '-P 2yn'
_space_group_name_H-M_alt 'P 1 21/n 1'
_atom_sites_solution_hydrogens geom
_atom_sites_solution_primary dual
_audit_creation_date 2023-02-09
_audit_creation_method
;
Olex2 1.5
(compiled 2022.04.07 svn.rca3783a0 for OlexSys, GUI svn.r6498)
;
_audit_update_record
;
2023-02-11 deposited with the CCDC.	2023-02-14 downloaded from the CCDC.
;
_cell_angle_alpha 90
_cell_angle_beta 103.31(3)
_cell_angle_gamma 90
_cell_formula_units_Z 2
_cell_length_a 12.400(3)
_cell_length_b 14.478(3)
_cell_length_c 19.954(4)
_cell_measurement_reflns_used 64497
_cell_measurement_temperature 100
_cell_measurement_theta_max 32.317
_cell_measurement_theta_min 1.754
_cell_volume 3486.1(14)
_computing_cell_refinement 'XDS (Kabsch, 1993)'
_computing_data_collection 'AS QEGUI'
_computing_data_reduction 'XDS (Kabsch, 1993)'
_computing_molecular_graphics 'Olex2 1.5 (Dolomanov et al., 2009)'
_computing_publication_material 'Olex2 1.5 (Dolomanov et al., 2009)'
_computing_structure_refinement 'SHELXL 2018/3 (Sheldrick, 2015)'
_computing_structure_solution 'SHELXT 2018/2 (Sheldrick, 2018)'
_diffrn_ambient_temperature 100.15
_diffrn_detector_area_resol_mean 13.3
_diffrn_measured_fraction_theta_full 0.998
_diffrn_measured_fraction_theta_max 0.842
_diffrn_measurement_device_type 'MX2 Beamline Australian Synchrotron'
_diffrn_measurement_method 'Omega Scan'
_diffrn_radiation_type MoK\a
_diffrn_radiation_wavelength 0.71073
_diffrn_reflns_av_R_equivalents 0.0954
_diffrn_reflns_av_unetI/netI 0.0574
_diffrn_reflns_Laue_measured_fraction_full 0.998
_diffrn_reflns_Laue_measured_fraction_max 0.842
_diffrn_reflns_limit_h_max 16
_diffrn_reflns_limit_h_min -16
_diffrn_reflns_limit_k_max 18
_diffrn_reflns_limit_k_min -18
_diffrn_reflns_limit_l_max 29
_diffrn_reflns_limit_l_min -29
_diffrn_reflns_number 63179
_diffrn_reflns_point_group_measured_fraction_full 0.998
_diffrn_reflns_point_group_measured_fraction_max 0.842
_diffrn_reflns_theta_full 25.242
_diffrn_reflns_theta_max 32.317
_diffrn_reflns_theta_min 1.754
_exptl_absorpt_coefficient_mu 0.951
_exptl_absorpt_correction_T_max 1.0
_exptl_absorpt_correction_T_min 0.951
_exptl_absorpt_correction_type multi-scan
_exptl_absorpt_process_details 'XDS (Kabsch, 2010)'
_exptl_crystal_colour red
_exptl_crystal_colour_primary red
_exptl_crystal_density_diffrn 1.306
_exptl_crystal_description thick-plate
_exptl_crystal_F_000 1418
_exptl_crystal_size_max 0.07
_exptl_crystal_size_mid 0.06
_exptl_crystal_size_min 0.02
_refine_diff_density_max 0.779
_refine_diff_density_min -0.853
_refine_diff_density_rms 0.072
_refine_ls_extinction_coef 0.0086(7)
_refine_ls_extinction_expression Fc^*^=kFc[1+0.001xFc^2^\l^3^/sin(2\q)]^-1/4^
_refine_ls_extinction_method 'SHELXL-2018/3 (Sheldrick 2018)'
_refine_ls_goodness_of_fit_ref 1.083
_refine_ls_hydrogen_treatment constr
_refine_ls_matrix_type full
_refine_ls_number_parameters 431
_refine_ls_number_reflns 10464
_refine_ls_number_restraints 0
_refine_ls_restrained_S_all 1.083
_refine_ls_R_factor_all 0.0411
_refine_ls_R_factor_gt 0.0385
_refine_ls_shift/su_max 0.001
_refine_ls_shift/su_mean 0.000
_refine_ls_structure_factor_coef Fsqd
_refine_ls_weighting_details 'w=1/[\s^2^(Fo^2^)+(0.0630P)^2^+0.0809P] where P=(Fo^2^+2Fc^2^)/3'
_refine_ls_weighting_scheme calc
_refine_ls_wR_factor_gt 0.1118
_refine_ls_wR_factor_ref 0.1158
_reflns_Friedel_coverage 0.000
_reflns_number_gt 9191
_reflns_number_total 10464
_reflns_threshold_expression 'I > 2\s(I)'
_cod_data_source_file d2dt03782c2.cif
_cod_data_source_block 1-eu
_cod_original_cell_volume 3486.1(13)
_cod_database_code 7712290
_shelx_shelxl_version_number 2018/3
_shelx_space_group_comment
;
The symmetry employed for this shelxl refinement is uniquely defined
by the following loop, which should always be used as a source of
symmetry information in preference to the above space-group names.
They are only intended as comments.
;
_exptl_absorpt_special_details
;
XDS does not report the values of _exptl_absorpt_correction_T_min and
_exptl_absorpt_correction_T_max.  Even though the data was processed by XDS
the values of the absorption corrections reported by SADABS are reported.
;
_diffrn_measurement_detector_type 'Dectris Eiger 16M'
_olex2_refinement_description
;
1. Fixed Uiso
 At 1.2 times of:
  All C(H) groups, All C(H,H) groups
2.a Secondary CH2 refined with riding coordinates:
 C1(H1A,H1B), C7(H7A,H7B), C13(H13A,H13B)
2.b Aromatic/amide H refined with riding coordinates:
 C3(H3), C4(H4), C5(H5), C6(H6), C9(H9), C10(H10), C11(H11), C12(H12),
 C15(H15), C16(H16), C17(H17), C18(H18), C20(H20), C21(H21), C22(H22), C23(H23),
  C24(H24), C26(H26), C27(H27), C28(H28), C29(H29), C30(H30), C32(H32),
 C33(H33), C34(H34), C35(H35), C36(H36), C38(H38), C39(H39), C40(H40), C41(H41),
  C42(H42)
;
_olex2_submission_special_instructions 'No special instructions were received'

loop_
_space_group_symop_operation_xyz
'x, y, z'
'-x+1/2, y+1/2, -z+1/2'
'-x, -y, -z'
'x-1/2, -y-1/2, z-1/2'

loop_
_atom_site_label
_atom_site_type_symbol
_atom_site_fract_x
_atom_site_fract_y
_atom_site_fract_z
_atom_site_U_iso_or_equiv
_atom_site_adp_type
_atom_site_occupancy
_atom_site_site_symmetry_order
_atom_site_calc_flag
_atom_site_refinement_flags_posn
_atom_site_refinement_flags_adp
_atom_site_refinement_flags_occupancy
_atom_site_disorder_assembly
_atom_site_disorder_group
C1 C 0.65934(12) 0.37425(10) 0.63625(8) 0.0565(3) Uani 1 1 d . . . . .
H1A H 0.724554 0.383746 0.616273 0.068 Uiso 1 1 calc R U . . .
H1B H 0.676530 0.322693 0.669596 0.068 Uiso 1 1 calc R U . . .
C2 C 0.63958(11) 0.46067(11) 0.67380(7) 0.0516(3) Uani 1 1 d . . . . .
C3 C 0.68175(12) 0.47010(16) 0.74378(9) 0.0595(3) Uani 1 1 d . . . . .
H3 H 0.721670 0.420948 0.769789 0.071 Uiso 1 1 calc R U . . .
C4 C 0.66506(14) 0.55212(14) 0.77551(9) 0.0675(4) Uani 1 1 d . . . . .
H4 H 0.694152 0.559960 0.823548 0.081 Uiso 1 1 calc R U . . .
C5 C 0.60656(14) 0.62178(13) 0.73746(10) 0.0694(4) Uani 1 1 d . . . . .
H5 H 0.594315 0.678724 0.758174 0.083 Uiso 1 1 calc R U . . .
C6 C 0.56610(16) 0.60681(12) 0.66836(10) 0.0713(4) Uani 1 1 d . . . . .
H6 H 0.524509 0.654836 0.641919 0.086 Uiso 1 1 calc R U . . .
C7 C 0.47071(12) 0.31881(10) 0.61087(7) 0.0536(3) Uani 1 1 d . . . . .
H7A H 0.462489 0.363394 0.646983 0.064 Uiso 1 1 calc R U . . .
H7B H 0.488787 0.257851 0.633106 0.064 Uiso 1 1 calc R U . . .
C8 C 0.36247(12) 0.31183(10) 0.55834(7) 0.0533(3) Uani 1 1 d . . . . .
C9 C 0.28547(16) 0.24502(14) 0.56421(10) 0.0666(4) Uani 1 1 d . . . . .
H9 H 0.301898 0.200013 0.599748 0.080 Uiso 1 1 calc R U . . .
C10 C 0.18387(16) 0.24496(16) 0.51727(11) 0.0795(5) Uani 1 1 d . . . . .
H10 H 0.129351 0.200080 0.520393 0.095 Uiso 1 1 calc R U . . .
C11 C 0.16280(15) 0.31092(16) 0.46588(10) 0.0796(5) Uani 1 1 d . . . . .
H11 H 0.093277 0.313073 0.433655 0.095 Uiso 1 1 calc R U . . .
C12 C 0.24447(15) 0.37304(14) 0.46254(10) 0.0757(5) Uani 1 1 d . . . . .
H12 H 0.230579 0.417019 0.426228 0.091 Uiso 1 1 calc R U . . .
C13 C 0.59318(13) 0.27315(10) 0.53922(8) 0.0598(3) Uani 1 1 d . . . . .
H13A H 0.524458 0.245356 0.511283 0.072 Uiso 1 1 calc R U . . .
H13B H 0.632585 0.224756 0.570557 0.072 Uiso 1 1 calc R U . . .
C14 C 0.66545(13) 0.30322(11) 0.49176(8) 0.0570(3) Uani 1 1 d . . . . .
C15 C 0.73159(19) 0.23930(16) 0.46863(12) 0.0764(5) Uani 1 1 d . . . . .
H15 H 0.734274 0.177107 0.484097 0.092 Uiso 1 1 calc R U . . .
C16 C 0.79351(19) 0.26669(16) 0.42298(12) 0.0876(6) Uani 1 1 d . . . . .
H16 H 0.838512 0.223459 0.406137 0.105 Uiso 1 1 calc R U . . .
C17 C 0.78932(17) 0.35748(16) 0.40211(10) 0.0818(5) Uani 1 1 d . . . . .
H17 H 0.831662 0.378346 0.370991 0.098 Uiso 1 1 calc R U . . .
C18 C 0.72232(17) 0.41705(14) 0.42746(10) 0.0762(5) Uani 1 1 d . . . . .
H18 H 0.719917 0.479870 0.413447 0.091 Uiso 1 1 calc R U . . .
Eu1 Eu 0.500000 0.500000 0.500000 0.05057(6) Uani 1 2 d S . P . .
N1 N 0.56314(9) 0.34858(8) 0.58071(6) 0.0494(2) Uani 1 1 d . . . . .
N2 N 0.58160(13) 0.52859(12) 0.63580(7) 0.0624(3) Uani 1 1 d . . . . .
N3 N 0.34328(13) 0.37541(12) 0.50772(8) 0.0627(4) Uani 1 1 d . . . . .
N4 N 0.65976(14) 0.39109(12) 0.47120(9) 0.0640(4) Uani 1 1 d . . . . .
B1 B 0.06623(16) 0.49438(8) 0.78699(12) 0.0437(4) Uani 1 1 d . . . . .
C19 C -0.01160(10) 0.46453(10) 0.84055(7) 0.0474(3) Uani 1 1 d . . . . .
C20 C -0.05375(12) 0.37554(10) 0.84513(8) 0.0558(3) Uani 1 1 d . . . . .
H20 H -0.036698 0.328482 0.816035 0.067 Uiso 1 1 calc R U . . .
C21 C -0.11966(13) 0.35341(11) 0.89069(9) 0.0643(4) Uani 1 1 d . . . . .
H21 H -0.146638 0.292170 0.891968 0.077 Uiso 1 1 calc R U . . .
C22 C -0.14597(15) 0.41917(13) 0.93368(9) 0.0703(4) Uani 1 1 d . . . . .
H22 H -0.192033 0.404302 0.964165 0.084 Uiso 1 1 calc R U . . .
C23 C -0.1047(3) 0.50672(11) 0.93198(18) 0.0708(7) Uani 1 1 d . . . . .
H23 H -0.120469 0.552592 0.962411 0.085 Uiso 1 1 calc R U . . .
C24 C -0.04000(15) 0.52866(14) 0.88596(9) 0.0624(4) Uani 1 1 d . . . . .
H24 H -0.013748 0.590223 0.885297 0.075 Uiso 1 1 calc R U . . .
C25 C 0.03412(10) 0.59998(9) 0.75950(7) 0.0452(2) Uani 1 1 d . . . . .
C26 C -0.07704(10) 0.62767(9) 0.73869(8) 0.0526(3) Uani 1 1 d . . . . .
H26 H -0.133114 0.584747 0.742798 0.063 Uiso 1 1 calc R U . . .
C27 C -0.10892(12) 0.71464(10) 0.71245(8) 0.0573(3) Uani 1 1 d . . . . .
H27 H -0.185345 0.730078 0.699192 0.069 Uiso 1 1 calc R U . . .
C28 C -0.03004(13) 0.77886(10) 0.70551(8) 0.0576(3) Uani 1 1 d . . . . .
H28 H -0.051496 0.838167 0.686745 0.069 Uiso 1 1 calc R U . . .
C29 C 0.08021(12) 0.75562(10) 0.72620(8) 0.0550(3) Uani 1 1 d . . . . .
H29 H 0.135460 0.799435 0.722291 0.066 Uiso 1 1 calc R U . . .
C30 C 0.11134(12) 0.66771(11) 0.75300(8) 0.0482(3) Uani 1 1 d . . . . .
H30 H 0.188004 0.653548 0.767342 0.058 Uiso 1 1 calc R U . . .
C31 C 0.19761(16) 0.49056(9) 0.82609(12) 0.0497(4) Uani 1 1 d . . . . .
C32 C 0.2367(2) 0.49341(11) 0.89705(17) 0.0682(6) Uani 1 1 d . . . . .
H32 H 0.185181 0.493681 0.925698 0.082 Uiso 1 1 calc R U . . .
C33 C 0.3509(3) 0.49590(14) 0.9275(3) 0.0946(13) Uani 1 1 d . . . . .
H33 H 0.375011 0.496983 0.976246 0.114 Uiso 1 1 calc R U . . .
C34 C 0.4279(3) 0.49679(12) 0.8882(3) 0.0958(15) Uani 1 1 d . . . . .
H34 H 0.504738 0.499286 0.909261 0.115 Uiso 1 1 calc R U . . .
C35 C 0.3923(2) 0.49403(11) 0.8178(3) 0.0783(10) Uani 1 1 d . . . . .
H35 H 0.444853 0.494626 0.789910 0.094 Uiso 1 1 calc R U . . .
C36 C 0.27935(18) 0.49034(11) 0.78717(17) 0.0610(5) Uani 1 1 d . . . . .
H36 H 0.256617 0.487579 0.738376 0.073 Uiso 1 1 calc R U . . .
C37 C 0.04322(11) 0.42164(10) 0.72160(8) 0.0517(3) Uani 1 1 d . . . . .
C38 C 0.08913(15) 0.33209(13) 0.72901(11) 0.0640(4) Uani 1 1 d . . . . .
H38 H 0.138753 0.316317 0.771254 0.077 Uiso 1 1 calc R U . . .
C39 C 0.06507(16) 0.26585(14) 0.67732(13) 0.0807(6) Uani 1 1 d . . . . .
H39 H 0.096522 0.205848 0.684873 0.097 Uiso 1 1 calc R U . . .
C40 C -0.00477(17) 0.28776(17) 0.61497(13) 0.0930(7) Uani 1 1 d . . . . .
H40 H -0.022636 0.242745 0.579504 0.112 Uiso 1 1 calc R U . . .
C41 C -0.04819(16) 0.37512(19) 0.60462(11) 0.0904(7) Uani 1 1 d . . . . .
H41 H -0.095194 0.390957 0.561477 0.108 Uiso 1 1 calc R U . . .
C42 C -0.02379(14) 0.44091(14) 0.65706(9) 0.0681(4) Uani 1 1 d . . . . .
H42 H -0.054103 0.501162 0.648325 0.082 Uiso 1 1 calc R U . . .

loop_
_atom_site_aniso_label
_atom_site_aniso_U_11
_atom_site_aniso_U_22
_atom_site_aniso_U_33
_atom_site_aniso_U_23
_atom_site_aniso_U_13
_atom_site_aniso_U_12
C1 0.0586(7) 0.0581(8) 0.0525(7) 0.0112(6) 0.0123(6) 0.0085(6)
C2 0.0506(6) 0.0580(9) 0.0472(7) 0.0079(6) 0.0131(5) -0.0038(5)
C3 0.0492(7) 0.0744(10) 0.0528(8) 0.0044(9) 0.0073(6) -0.0079(7)
C4 0.0594(8) 0.0915(13) 0.0517(8) -0.0105(8) 0.0133(6) -0.0165(8)
C5 0.0718(9) 0.0735(10) 0.0657(9) -0.0145(8) 0.0212(8) -0.0091(8)
C6 0.0891(11) 0.0601(9) 0.0632(9) -0.0032(7) 0.0144(8) 0.0070(8)
C7 0.0636(7) 0.0516(7) 0.0489(7) 0.0091(5) 0.0200(6) 0.0017(5)
C8 0.0616(7) 0.0534(7) 0.0492(7) -0.0002(6) 0.0216(6) 0.0012(5)
C9 0.0705(10) 0.0711(11) 0.0646(10) 0.0026(9) 0.0290(8) -0.0064(8)
C10 0.0669(10) 0.0986(14) 0.0791(12) -0.0132(11) 0.0294(9) -0.0180(9)
C11 0.0605(9) 0.1108(15) 0.0675(10) -0.0122(10) 0.0150(8) -0.0041(9)
C12 0.0697(10) 0.0883(12) 0.0648(10) 0.0094(9) 0.0070(8) 0.0004(8)
C13 0.0710(8) 0.0499(7) 0.0636(8) 0.0010(6) 0.0258(7) 0.0056(6)
C14 0.0646(8) 0.0574(8) 0.0509(7) -0.0030(6) 0.0174(6) 0.0061(6)
C15 0.0895(13) 0.0668(11) 0.0815(14) -0.0057(10) 0.0377(11) 0.0115(9)
C16 0.0990(14) 0.0956(14) 0.0813(13) -0.0143(11) 0.0475(11) 0.0173(11)
C17 0.0899(12) 0.1024(15) 0.0641(10) -0.0008(10) 0.0407(9) 0.0070(10)
C18 0.0921(12) 0.0811(11) 0.0652(10) 0.0103(9) 0.0383(9) 0.0106(9)
Eu1 0.06424(10) 0.04684(9) 0.04216(8) 0.00939(3) 0.01541(6) 0.00702(3)
N1 0.0581(6) 0.0466(6) 0.0462(5) 0.0058(4) 0.0173(5) 0.0043(4)
N2 0.0841(9) 0.0555(7) 0.0459(7) 0.0049(7) 0.0114(6) 0.0064(7)
N3 0.0660(7) 0.0617(9) 0.0586(8) 0.0107(7) 0.0104(6) -0.0009(6)
N4 0.0764(8) 0.0632(8) 0.0591(8) 0.0085(6) 0.0297(7) 0.0130(6)
B1 0.0448(8) 0.0405(9) 0.0465(9) 0.0004(4) 0.0119(7) -0.0005(4)
C19 0.0494(6) 0.0449(7) 0.0484(6) 0.0037(5) 0.0121(5) -0.0012(5)
C20 0.0609(7) 0.0496(7) 0.0571(7) 0.0029(6) 0.0138(6) -0.0066(5)
C21 0.0675(8) 0.0620(9) 0.0630(9) 0.0147(7) 0.0141(7) -0.0142(7)
C22 0.0748(10) 0.0778(11) 0.0650(9) 0.0199(8) 0.0300(8) -0.0013(8)
C23 0.0957(17) 0.0615(13) 0.0672(15) 0.0094(7) 0.0432(14) 0.0075(7)
C24 0.0849(11) 0.0493(8) 0.0621(9) 0.0046(8) 0.0355(8) -0.0005(8)
C25 0.0492(6) 0.0450(6) 0.0434(6) 0.0009(5) 0.0150(5) -0.0009(4)
C26 0.0474(6) 0.0527(7) 0.0577(7) 0.0049(6) 0.0126(5) -0.0023(5)
C27 0.0558(7) 0.0585(8) 0.0564(7) 0.0041(6) 0.0100(6) 0.0078(6)
C28 0.0777(9) 0.0466(7) 0.0516(7) 0.0065(6) 0.0211(6) 0.0076(6)
C29 0.0676(8) 0.0439(7) 0.0610(8) -0.0010(6) 0.0302(7) -0.0059(5)
C30 0.0497(6) 0.0470(7) 0.0523(7) -0.0029(6) 0.0206(5) -0.0019(5)
C31 0.0480(7) 0.0419(7) 0.0575(10) 0.0017(5) 0.0084(7) 0.0010(4)
C32 0.0670(12) 0.0680(14) 0.0623(14) 0.0017(7) -0.0002(10) 0.0005(6)
C33 0.081(2) 0.097(3) 0.084(2) -0.0026(9) -0.0252(18) 0.0012(8)
C34 0.0528(12) 0.080(2) 0.137(4) -0.0015(10) -0.0157(17) 0.0000(6)
C35 0.0473(10) 0.0575(13) 0.129(3) -0.0032(9) 0.0183(13) 0.0011(5)
C36 0.0479(8) 0.0554(9) 0.0808(15) -0.0007(7) 0.0171(9) 0.0014(5)
C37 0.0488(6) 0.0538(7) 0.0552(7) -0.0060(6) 0.0177(5) -0.0043(5)
C38 0.0653(9) 0.0530(9) 0.0773(12) -0.0107(8) 0.0239(8) -0.0003(6)
C39 0.0750(10) 0.0680(11) 0.1078(16) -0.0308(11) 0.0393(11) -0.0067(8)
C40 0.0736(11) 0.1114(17) 0.0993(15) -0.0564(13) 0.0310(11) -0.0110(10)
C41 0.0722(10) 0.1305(19) 0.0656(11) -0.0352(12) 0.0100(9) 0.0014(11)
C42 0.0636(8) 0.0825(11) 0.0575(8) -0.0117(8) 0.0128(7) 0.0045(7)

loop_
_atom_type_symbol
_atom_type_description
_atom_type_scat_dispersion_real
_atom_type_scat_dispersion_imag
_atom_type_scat_source
C C 0.0033 0.0016 'International Tables Vol C Tables 4.2.6.8 and 6.1.1.4'
H H 0.0000 0.0000 'International Tables Vol C Tables 4.2.6.8 and 6.1.1.4'
B B 0.0013 0.0007 'International Tables Vol C Tables 4.2.6.8 and 6.1.1.4'
Eu Eu -0.1578 3.6682 'International Tables Vol C Tables 4.2.6.8 and 6.1.1.4'
N N 0.0061 0.0033 'International Tables Vol C Tables 4.2.6.8 and 6.1.1.4'

loop_
_geom_angle_atom_site_label_1
_geom_angle_atom_site_label_2
_geom_angle_atom_site_label_3
_geom_angle
_geom_angle_site_symmetry_1
_geom_angle_site_symmetry_3
_geom_angle_publ_flag
H1A C1 H1B 107.8 . . ?
C2 C1 H1A 109.0 . . ?
C2 C1 H1B 109.0 . . ?
N1 C1 H1A 109.0 . . ?
N1 C1 H1B 109.0 . . ?
N1 C1 C2 112.73(11) . . ?
C3 C2 C1 121.19(15) . . ?
N2 C2 C1 116.99(15) . . ?
N2 C2 C3 121.80(17) . . ?
C2 C3 H3 120.5 . . ?
C2 C3 C4 119.08(19) . . ?
C4 C3 H3 120.5 . . ?
C3 C4 H4 120.2 . . ?
C5 C4 C3 119.70(18) . . ?
C5 C4 H4 120.2 . . ?
C4 C5 H5 121.1 . . ?
C4 C5 C6 117.82(17) . . ?
C6 C5 H5 121.1 . . ?
C5 C6 H6 118.0 . . ?
N2 C6 C5 124.08(17) . . ?
N2 C6 H6 118.0 . . ?
H7A C7 H7B 107.8 . . ?
C8 C7 H7A 109.0 . . ?
C8 C7 H7B 109.0 . . ?
N1 C7 H7A 109.0 . . ?
N1 C7 H7B 109.0 . . ?
N1 C7 C8 112.79(11) . . ?
C9 C8 C7 120.70(14) . . ?
N3 C8 C7 116.88(13) . . ?
N3 C8 C9 122.37(16) . . ?
C8 C9 H9 120.6 . . ?
C8 C9 C10 118.75(19) . . ?
C10 C9 H9 120.6 . . ?
C9 C10 H10 120.4 . . ?
C11 C10 C9 119.23(18) . . ?
C11 C10 H10 120.4 . . ?
C10 C11 H11 120.8 . . ?
C12 C11 C10 118.38(18) . . ?
C12 C11 H11 120.8 . . ?
C11 C12 H12 118.1 . . ?
N3 C12 C11 123.71(19) . . ?
N3 C12 H12 118.1 . . ?
H13A C13 H13B 107.7 . . ?
C14 C13 H13A 108.8 . . ?
C14 C13 H13B 108.8 . . ?
N1 C13 H13A 108.8 . . ?
N1 C13 H13B 108.8 . . ?
N1 C13 C14 113.78(13) . . ?
C15 C14 C13 119.94(16) . . ?
N4 C14 C13 118.10(13) . . ?
N4 C14 C15 121.90(17) . . ?
C14 C15 H15 120.3 . . ?
C16 C15 C14 119.4(2) . . ?
C16 C15 H15 120.3 . . ?
C15 C16 H16 120.4 . . ?
C17 C16 C15 119.15(17) . . ?
C17 C16 H16 120.4 . . ?
C16 C17 H17 120.9 . . ?
C18 C17 C16 118.20(18) . . ?
C18 C17 H17 120.9 . . ?
C17 C18 H18 118.3 . . ?
N4 C18 C17 123.44(19) . . ?
N4 C18 H18 118.3 . . ?
N1 Eu1 N1 180.00(3) . 3_666 ?
N2 Eu1 N1 117.41(5) . 3_666 ?
N2 Eu1 N1 117.41(5) 3_666 . ?
N2 Eu1 N1 62.59(5) 3_666 3_666 ?
N2 Eu1 N1 62.59(5) . . ?
N2 Eu1 N2 180.00(7) . 3_666 ?
N3 Eu1 N1 117.48(5) . 3_666 ?
N3 Eu1 N1 62.52(5) . . ?
N3 Eu1 N1 117.48(5) 3_666 . ?
N3 Eu1 N1 62.52(5) 3_666 3_666 ?
N3 Eu1 N2 98.90(5) 3_666 3_666 ?
N3 Eu1 N2 98.90(5) . . ?
N3 Eu1 N2 81.10(5) . 3_666 ?
N3 Eu1 N2 81.10(5) 3_666 . ?
N3 Eu1 N3 180.00(6) . 3_666 ?
N3 Eu1 N4 101.34(6) . . ?
N3 Eu1 N4 78.66(6) 3_666 . ?
N3 Eu1 N4 78.66(6) . 3_666 ?
N3 Eu1 N4 101.34(6) 3_666 3_666 ?
N4 Eu1 N1 118.02(4) . 3_666 ?
N4 Eu1 N1 61.99(4) 3_666 3_666 ?
N4 Eu1 N1 118.02(4) 3_666 . ?
N4 Eu1 N1 61.98(4) . . ?
N4 Eu1 N2 79.64(5) . 3_666 ?
N4 Eu1 N2 100.36(6) 3_666 3_666 ?
N4 Eu1 N2 100.36(6) . . ?
N4 Eu1 N2 79.64(6) 3_666 . ?
N4 Eu1 N4 180.0 3_666 . ?
C1 N1 Eu1 108.27(8) . . ?
C7 N1 C1 109.65(11) . . ?
C7 N1 Eu1 109.35(8) . . ?
C13 N1 C1 110.13(11) . . ?
C13 N1 C7 109.52(11) . . ?
C13 N1 Eu1 109.90(8) . . ?
C2 N2 Eu1 118.85(12) . . ?
C6 N2 C2 117.51(16) . . ?
C6 N2 Eu1 123.63(12) . . ?
C8 N3 Eu1 119.84(11) . . ?
C12 N3 C8 117.52(16) . . ?
C12 N3 Eu1 122.64(13) . . ?
C14 N4 C18 117.88(16) . . ?
C14 N4 Eu1 118.81(11) . . ?
C18 N4 Eu1 122.40(13) . . ?
C25 B1 C19 109.05(12) . . ?
C25 B1 C37 110.23(15) . . ?
C31 B1 C19 110.36(16) . . ?
C31 B1 C25 109.19(11) . . ?
C31 B1 C37 109.10(13) . . ?
C37 B1 C19 108.90(11) . . ?
C20 C19 B1 124.35(12) . . ?
C24 C19 B1 121.13(13) . . ?
C24 C19 C20 114.52(14) . . ?
C19 C20 H20 118.7 . . ?
C21 C20 C19 122.55(14) . . ?
C21 C20 H20 118.7 . . ?
C20 C21 H21 119.7 . . ?
C22 C21 C20 120.59(14) . . ?
C22 C21 H21 119.7 . . ?
C21 C22 H22 120.6 . . ?
C23 C22 C21 118.89(17) . . ?
C23 C22 H22 120.6 . . ?
C22 C23 H23 119.9 . . ?
C22 C23 C24 120.3(2) . . ?
C24 C23 H23 119.9 . . ?
C19 C24 H24 118.4 . . ?
C23 C24 C19 123.16(18) . . ?
C23 C24 H24 118.4 . . ?
C26 C25 B1 120.72(12) . . ?
C30 C25 B1 124.46(13) . . ?
C30 C25 C26 114.80(12) . . ?
C25 C26 H26 118.4 . . ?
C27 C26 C25 123.13(12) . . ?
C27 C26 H26 118.4 . . ?
C26 C27 H27 119.9 . . ?
C28 C27 C26 120.21(13) . . ?
C28 C27 H27 119.9 . . ?
C27 C28 H28 120.5 . . ?
C29 C28 C27 118.93(13) . . ?
C29 C28 H28 120.5 . . ?
C28 C29 H29 119.9 . . ?
C28 C29 C30 120.30(13) . . ?
C30 C29 H29 119.9 . . ?
C25 C30 C29 122.61(13) . . ?
C25 C30 H30 118.7 . . ?
C29 C30 H30 118.7 . . ?
C32 C31 B1 124.1(2) . . ?
C32 C31 C36 115.8(2) . . ?
C36 C31 B1 120.0(2) . . ?
C31 C32 H32 119.3 . . ?
C31 C32 C33 121.4(4) . . ?
C33 C32 H32 119.3 . . ?
C32 C33 H33 119.4 . . ?
C34 C33 C32 121.2(4) . . ?
C34 C33 H33 119.4 . . ?
C33 C34 H34 120.5 . . ?
C33 C34 C35 119.0(3) . . ?
C35 C34 H34 120.5 . . ?
C34 C35 H35 119.9 . . ?
C34 C35 C36 120.3(4) . . ?
C36 C35 H35 119.9 . . ?
C31 C36 H36 118.9 . . ?
C35 C36 C31 122.3(3) . . ?
C35 C36 H36 118.9 . . ?
C38 C37 B1 120.80(14) . . ?
C42 C37 B1 124.20(14) . . ?
C42 C37 C38 114.97(15) . . ?
C37 C38 H38 118.5 . . ?
C39 C38 C37 122.97(19) . . ?
C39 C38 H38 118.5 . . ?
C38 C39 H39 120.2 . . ?
C40 C39 C38 119.6(2) . . ?
C40 C39 H39 120.2 . . ?
C39 C40 H40 120.3 . . ?
C41 C40 C39 119.41(18) . . ?
C41 C40 H40 120.3 . . ?
C40 C41 H41 119.8 . . ?
C40 C41 C42 120.4(2) . . ?
C42 C41 H41 119.8 . . ?
C37 C42 C41 122.52(19) . . ?
C37 C42 H42 118.7 . . ?
C41 C42 H42 118.7 . . ?

loop_
_geom_bond_atom_site_label_1
_geom_bond_atom_site_label_2
_geom_bond_distance
_geom_bond_site_symmetry_2
_geom_bond_publ_flag
C1 H1A 0.9900 . ?
C1 H1B 0.9900 . ?
C1 C2 1.507(2) . ?
C1 N1 1.4768(19) . ?
C2 C3 1.380(2) . ?
C2 N2 1.345(2) . ?
C3 H3 0.9500 . ?
C3 C4 1.384(3) . ?
C4 H4 0.9500 . ?
C4 C5 1.366(3) . ?
C5 H5 0.9500 . ?
C5 C6 1.372(3) . ?
C6 H6 0.9500 . ?
C6 N2 1.341(2) . ?
C7 H7A 0.9900 . ?
C7 H7B 0.9900 . ?
C7 C8 1.504(2) . ?
C7 N1 1.4762(17) . ?
C8 C9 1.383(2) . ?
C8 N3 1.347(2) . ?
C9 H9 0.9500 . ?
C9 C10 1.386(3) . ?
C10 H10 0.9500 . ?
C10 C11 1.381(3) . ?
C11 H11 0.9500 . ?
C11 C12 1.368(3) . ?
C12 H12 0.9500 . ?
C12 N3 1.344(2) . ?
C13 H13A 0.9900 . ?
C13 H13B 0.9900 . ?
C13 C14 1.510(2) . ?
C13 N1 1.4693(18) . ?
C14 C15 1.384(2) . ?
C14 N4 1.334(2) . ?
C15 H15 0.9500 . ?
C15 C16 1.378(3) . ?
C16 H16 0.9500 . ?
C16 C17 1.376(3) . ?
C17 H17 0.9500 . ?
C17 C18 1.372(3) . ?
C18 H18 0.9500 . ?
C18 N4 1.348(2) . ?
Eu1 N1 2.7262(12) 3_666 ?
Eu1 N1 2.7262(12) . ?
Eu1 N2 2.6973(17) . ?
Eu1 N2 2.6973(17) 3_666 ?
Eu1 N3 2.6819(17) 3_666 ?
Eu1 N3 2.6818(17) . ?
Eu1 N4 2.6953(16) . ?
Eu1 N4 2.6953(16) 3_666 ?
B1 C19 1.654(2) . ?
B1 C25 1.6420(19) . ?
B1 C31 1.637(3) . ?
B1 C37 1.650(2) . ?
C19 C20 1.4013(19) . ?
C19 C24 1.398(2) . ?
C20 H20 0.9500 . ?
C20 C21 1.392(2) . ?
C21 H21 0.9500 . ?
C21 C22 1.370(3) . ?
C22 H22 0.9500 . ?
C22 C23 1.370(3) . ?
C23 H23 0.9500 . ?
C23 C24 1.388(3) . ?
C24 H24 0.9500 . ?
C25 C26 1.4035(18) . ?
C25 C30 1.3973(19) . ?
C26 H26 0.9500 . ?
C26 C27 1.3859(19) . ?
C27 H27 0.9500 . ?
C27 C28 1.379(2) . ?
C28 H28 0.9500 . ?
C28 C29 1.376(2) . ?
C29 H29 0.9500 . ?
C29 C30 1.400(2) . ?
C30 H30 0.9500 . ?
C31 C32 1.387(4) . ?
C31 C36 1.412(3) . ?
C32 H32 0.9500 . ?
C32 C33 1.407(4) . ?
C33 H33 0.9500 . ?
C33 C34 1.368(8) . ?
C34 H34 0.9500 . ?
C34 C35 1.371(7) . ?
C35 H35 0.9500 . ?
C35 C36 1.395(3) . ?
C36 H36 0.9500 . ?
C37 C38 1.410(2) . ?
C37 C42 1.391(2) . ?
C38 H38 0.9500 . ?
C38 C39 1.390(3) . ?
C39 H39 0.9500 . ?
C39 C40 1.379(3) . ?
C40 H40 0.9500 . ?
C40 C41 1.371(3) . ?
C41 H41 0.9500 . ?
C41 C42 1.396(3) . ?
C42 H42 0.9500 . ?

loop_
_geom_torsion_atom_site_label_1
_geom_torsion_atom_site_label_2
_geom_torsion_atom_site_label_3
_geom_torsion_atom_site_label_4
_geom_torsion
_geom_torsion_site_symmetry_1
_geom_torsion_site_symmetry_2
_geom_torsion_site_symmetry_3
_geom_torsion_site_symmetry_4
_geom_torsion_publ_flag
C1 C2 C3 C4 177.52(14) . . . . ?
C1 C2 N2 C6 -178.22(15) . . . . ?
C1 C2 N2 Eu1 2.89(18) . . . . ?
C2 C1 N1 C7 -68.34(14) . . . . ?
C2 C1 N1 C13 171.08(11) . . . . ?
C2 C1 N1 Eu1 50.90(12) . . . . ?
C2 C3 C4 C5 0.6(2) . . . . ?
C3 C2 N2 C6 0.2(2) . . . . ?
C3 C2 N2 Eu1 -178.71(11) . . . . ?
C3 C4 C5 C6 0.2(3) . . . . ?
C4 C5 C6 N2 -0.9(3) . . . . ?
C5 C6 N2 C2 0.7(3) . . . . ?
C5 C6 N2 Eu1 179.52(14) . . . . ?
C7 C8 C9 C10 175.75(16) . . . . ?
C7 C8 N3 C12 -176.53(15) . . . . ?
C7 C8 N3 Eu1 3.60(18) . . . . ?
C8 C7 N1 C1 167.20(11) . . . . ?
C8 C7 N1 C13 -71.85(15) . . . . ?
C8 C7 N1 Eu1 48.63(13) . . . . ?
C8 C9 C10 C11 0.5(3) . . . . ?
C9 C8 N3 C12 0.9(3) . . . . ?
C9 C8 N3 Eu1 -178.93(12) . . . . ?
C9 C10 C11 C12 1.3(3) . . . . ?
C10 C11 C12 N3 -2.0(3) . . . . ?
C11 C12 N3 C8 0.9(3) . . . . ?
C11 C12 N3 Eu1 -179.20(15) . . . . ?
C13 C14 C15 C16 177.19(19) . . . . ?
C13 C14 N4 C18 -178.35(17) . . . . ?
C13 C14 N4 Eu1 -9.0(2) . . . . ?
C14 C13 N1 C1 -74.18(16) . . . . ?
C14 C13 N1 C7 165.15(12) . . . . ?
C14 C13 N1 Eu1 45.01(15) . . . . ?
C14 C15 C16 C17 0.9(4) . . . . ?
C15 C14 N4 C18 -1.0(3) . . . . ?
C15 C14 N4 Eu1 168.30(15) . . . . ?
C15 C16 C17 C18 -0.6(3) . . . . ?
C16 C17 C18 N4 -0.6(3) . . . . ?
C17 C18 N4 C14 1.4(3) . . . . ?
C17 C18 N4 Eu1 -167.53(16) . . . . ?
N1 C1 C2 C3 143.75(13) . . . . ?
N1 C1 C2 N2 -37.83(18) . . . . ?
N1 C7 C8 C9 145.97(14) . . . . ?
N1 C7 C8 N3 -36.52(18) . . . . ?
N1 C13 C14 C15 157.01(17) . . . . ?
N1 C13 C14 N4 -25.6(2) . . . . ?
N2 C2 C3 C4 -0.8(2) . . . . ?
N3 C8 C9 C10 -1.6(3) . . . . ?
N4 C14 C15 C16 -0.1(3) . . . . ?
B1 C19 C20 C21 -179.57(15) . . . . ?
B1 C19 C24 C23 -179.8(2) . . . . ?
B1 C25 C26 C27 -177.28(15) . . . . ?
B1 C25 C30 C29 176.84(15) . . . . ?
B1 C31 C32 C33 -175.83(14) . . . . ?
B1 C31 C36 C35 175.16(13) . . . . ?
B1 C37 C38 C39 174.65(16) . . . . ?
B1 C37 C42 C41 -174.89(17) . . . . ?
C19 B1 C25 C26 -44.4(2) . . . . ?
C19 B1 C25 C30 137.31(14) . . . . ?
C19 B1 C31 C32 -20.31(17) . . . . ?
C19 B1 C31 C36 164.03(12) . . . . ?
C19 B1 C37 C38 -76.32(17) . . . . ?
C19 B1 C37 C42 101.48(17) . . . . ?
C19 C20 C21 C22 -0.2(2) . . . . ?
C20 C19 C24 C23 -0.1(3) . . . . ?
C20 C21 C22 C23 -1.1(3) . . . . ?
C21 C22 C23 C24 1.8(4) . . . . ?
C22 C23 C24 C19 -1.2(4) . . . . ?
C24 C19 C20 C21 0.8(2) . . . . ?
C25 B1 C19 C20 143.63(14) . . . . ?
C25 B1 C19 C24 -36.7(2) . . . . ?
C25 B1 C31 C32 99.55(18) . . . . ?
C25 B1 C31 C36 -76.12(17) . . . . ?
C25 B1 C37 C38 164.09(14) . . . . ?
C25 B1 C37 C42 -18.1(2) . . . . ?
C25 C26 C27 C28 0.2(2) . . . . ?
C26 C25 C30 C29 -1.5(2) . . . . ?
C26 C27 C28 C29 -1.2(2) . . . . ?
C27 C28 C29 C30 0.8(2) . . . . ?
C28 C29 C30 C25 0.6(2) . . . . ?
C30 C25 C26 C27 1.2(2) . . . . ?
C31 B1 C19 C20 -96.43(16) . . . . ?
C31 B1 C19 C24 83.22(16) . . . . ?
C31 B1 C25 C26 -165.06(15) . . . . ?
C31 B1 C25 C30 16.7(2) . . . . ?
C31 B1 C37 C38 44.19(19) . . . . ?
C31 B1 C37 C42 -138.01(16) . . . . ?
C31 C32 C33 C34 0.8(3) . . . . ?
C32 C31 C36 C35 -0.8(2) . . . . ?
C32 C33 C34 C35 -0.8(3) . . . . ?
C33 C34 C35 C36 0.0(3) . . . . ?
C34 C35 C36 C31 0.9(2) . . . . ?
C36 C31 C32 C33 0.0(2) . . . . ?
C37 B1 C19 C20 23.3(2) . . . . ?
C37 B1 C19 C24 -157.05(14) . . . . ?
C37 B1 C25 C26 75.10(17) . . . . ?
C37 B1 C25 C30 -103.19(17) . . . . ?
C37 B1 C31 C32 -139.92(15) . . . . ?
C37 B1 C31 C36 44.41(17) . . . . ?
C37 C38 C39 C40 1.5(3) . . . . ?
C38 C37 C42 C41 3.0(3) . . . . ?
C38 C39 C40 C41 0.9(3) . . . . ?
C39 C40 C41 C42 -1.2(3) . . . . ?
C40 C41 C42 C37 -0.9(3) . . . . ?
C42 C37 C38 C39 -3.3(2) . . . . ?
